data_7201828
loop_
_publ_author_name
'Wang, Xiao-Feng'
'Zhang, Yue-Biao'
'Cheng, Xiao-Ning'
'Chen, Xiao-Ming'

_publ_section_title
;
 Two microporous metal--organic frameworks with different topologies
 constructed from linear trinuclear M3(COO)n secondary building units
;
_journal_issue 6
_journal_name_full CrystEngComm
_journal_page_first 753
_journal_paper_doi 10.1039/b716922a
_journal_volume 10
_journal_year 2008
_chemical_formula_sum 'C42 H56 Cd3 N8 O20.5'
_chemical_formula_weight 1338.15
_chemical_name_common Cd3(NH2DBC)4(Me2NH2)2(DMF)2(H2O)2.5
_chemical_name_systematic
;
?
;
_space_group_IT_number 15
_symmetry_cell_setting monoclinic
_symmetry_space_group_name_Hall '-C 2yc'
_symmetry_space_group_name_H-M 'C 1 2/c 1'
_atom_sites_solution_hydrogens geom
_atom_sites_solution_primary direct
_atom_sites_solution_secondary difmap
_audit_creation_method SHELXL-97
_cell_angle_alpha 90.00
_cell_angle_beta 100.950(4)
_cell_angle_gamma 90.00
_cell_formula_units_Z 4
_cell_length_a 34.622(7)
_cell_length_b 10.432(2)
_cell_length_c 18.032(4)
_cell_measurement_temperature 293(2)
_cell_volume 6394(2)
_computing_cell_refinement 'SAINT-PLUS, Ver. 6.0, 1997'
_computing_data_collection 'SMART, 1998.'
_computing_data_reduction 'SAINT-PLUS, Ver. 6.0, 1997'
_computing_molecular_graphics 'XP, Ver. 6.10, Bruker AXS Inc., 2000.'
_computing_publication_material 'SHELXTL-Bruker AXS Inc., 1998.'
_computing_structure_refinement 'SHELXL-97 (Sheldrick, 1997)'
_computing_structure_solution 'SHELXS-97 (Sheldrick, 1990)'
_diffrn_ambient_temperature 293(2)
_diffrn_measured_fraction_theta_full 0.995
_diffrn_measured_fraction_theta_max 0.995
_diffrn_measurement_device_type 'Bruker Apex CCD'
_diffrn_measurement_method '\w scan'
_diffrn_radiation_monochromator graphite
_diffrn_radiation_source 'fine-focus sealed tube'
_diffrn_radiation_type MoK\a
_diffrn_radiation_wavelength 0.71073
_diffrn_reflns_av_R_equivalents 0.0331
_diffrn_reflns_av_sigmaI/netI 0.0569
_diffrn_reflns_limit_h_max 30
_diffrn_reflns_limit_h_min -41
_diffrn_reflns_limit_k_max 12
_diffrn_reflns_limit_k_min -10
_diffrn_reflns_limit_l_max 21
_diffrn_reflns_limit_l_min -21
_diffrn_reflns_number 12248
_diffrn_reflns_theta_full 25.05
_diffrn_reflns_theta_max 25.05
_diffrn_reflns_theta_min 2.29
_exptl_absorpt_coefficient_mu 1.056
_exptl_absorpt_correction_T_max 0.9590
_exptl_absorpt_correction_T_min 0.7694
_exptl_absorpt_correction_type multi-scan
_exptl_absorpt_process_details 'SADABS (Bruker, 2002)'
_exptl_crystal_colour yellow
_exptl_crystal_density_diffrn 1.390
_exptl_crystal_density_method 'not measured'
_exptl_crystal_description block
_exptl_crystal_F_000 2688
_exptl_crystal_size_max 0.26
_exptl_crystal_size_mid 0.20
_exptl_crystal_size_min 0.04
_refine_diff_density_max 0.931
_refine_diff_density_min -0.510
_refine_diff_density_rms 0.120
_refine_ls_extinction_method none
_refine_ls_goodness_of_fit_ref 1.061
_refine_ls_hydrogen_treatment constr
_refine_ls_matrix_type full
_refine_ls_number_parameters 315
_refine_ls_number_reflns 5639
_refine_ls_number_restraints 118
_refine_ls_restrained_S_all 1.088
_refine_ls_R_factor_all 0.0695
_refine_ls_R_factor_gt 0.0556
_refine_ls_shift/su_max 0.001
_refine_ls_shift/su_mean 0.000
_refine_ls_structure_factor_coef Fsqd
_refine_ls_weighting_details 'calc w=1/[\s^2^(Fo^2^)+(0.0935P)^2^+1.3859P] where P=(Fo^2^+2Fc^2^)/3'
_refine_ls_weighting_scheme calc
_refine_ls_wR_factor_gt 0.1484
_refine_ls_wR_factor_ref 0.1581
_reflns_number_gt 4521
_reflns_number_total 5639
_reflns_threshold_expression >2sigma(I)
_cod_data_source_file b716922a.txt
_cod_data_source_block compound_2
_cod_depositor_comments
;
The following automatic conversions were performed:
'_symmetry_cell_setting' value 'Monoclinic' changed to 'monoclinic'
according to '/home/saulius/struct/CIF-dictionaries/cif_core.dic'
dictionary named 'cif_core.dic' version 2.4.1 from 2010-06-29.

Automatic conversion script
Id: cif_fix_enum 1527 2010-12-29 10:47:43Z saulius 
;
_cod_original_sg_symbol_H-M C2/c
_cod_original_formula_sum 'C42 H56 Cd3 N8 O20.50'
_cod_database_code 7201828

loop_
_symmetry_equiv_pos_as_xyz
'x, y, z'
'-x, y, -z+1/2'
'x+1/2, y+1/2, z'
'-x+1/2, y+1/2, -z+1/2'
'-x, -y, -z'
'x, -y, z-1/2'
'-x+1/2, -y+1/2, -z'
'x+1/2, -y+1/2, z-1/2'

loop_
_atom_site_label
_atom_site_type_symbol
_atom_site_fract_x
_atom_site_fract_y
_atom_site_fract_z
_atom_site_U_iso_or_equiv
_atom_site_adp_type
_atom_site_occupancy
_atom_site_symmetry_multiplicity
_atom_site_calc_flag
_atom_site_refinement_flags
_atom_site_disorder_assembly
_atom_site_disorder_group
Cd1 Cd 0.148539(11) 0.32777(4) 0.46249(2) 0.04709(18) Uani 1 1 d . . .
Cd2 Cd 0.2500 0.2500 0.5000 0.04022(19) Uani 1 2 d S . .
O1 O 0.15555(16) 0.2059(6) 0.5638(3) 0.0848(15) Uani 1 1 d U A .
O2 O 0.21347(16) 0.1231(5) 0.5539(3) 0.0813(14) Uani 1 1 d U A .
O3 O 0.14966(18) -0.1920(5) 0.8692(3) 0.0876(16) Uani 1 1 d U . .
O4 O 0.2132(2) -0.2284(6) 0.8838(3) 0.0920(16) Uani 1 1 d U . .
O5 O 0.17244(14) 0.5208(4) 0.4182(3) 0.0758(13) Uani 1 1 d U . .
O6 O 0.20975(11) 0.4273(3) 0.5161(3) 0.0552(10) Uani 1 1 d . . .
C1 C 0.18393(18) 0.0541(6) 0.6552(4) 0.0588(16) Uani 1 1 d . A .
C2 C 0.1524(2) 0.0592(8) 0.6922(4) 0.075(2) Uani 1 1 d D . .
C3 C 0.1532(2) -0.0159(8) 0.7556(4) 0.081(2) Uani 1 1 d . A .
H3A H 0.1313 -0.0126 0.7810 0.097 Uiso 1 1 d R . .
C4 C 0.18326(19) -0.0966(7) 0.7826(4) 0.0619(16) Uani 1 1 d . . .
C5 C 0.2155(2) -0.0991(7) 0.7456(4) 0.0726(19) Uani 1 1 d D A .
C6 C 0.21488(19) -0.0259(7) 0.6824(4) 0.0709(19) Uani 1 1 d . . .
H6A H 0.2365 -0.0314 0.6561 0.085 Uiso 1 1 d R A .
C7 C 0.1840(2) 0.1336(6) 0.5859(4) 0.0617(17) Uani 1 1 d . . .
C8 C 0.1824(2) -0.1765(7) 0.8510(4) 0.0676(18) Uani 1 1 d . A .
C9 C 0.22701(18) 0.6396(6) 0.4830(4) 0.0611(17) Uani 1 1 d . . .
C10 C 0.22117(19) 0.7448(6) 0.4342(4) 0.0628(17) Uani 1 1 d D . .
H10A H 0.2017 0.7410 0.3886 0.075 Uiso 0.50 1 d PR . .
C11 C 0.25681(19) 0.6475(6) 0.5491(4) 0.0602(16) Uani 1 1 d . . .
H11A H 0.2611 0.5755 0.5828 0.072 Uiso 1 1 d R . .
C12 C 0.20192(18) 0.5212(6) 0.4709(4) 0.0560(15) Uani 1 1 d . . .
C13 C 0.0368(2) 0.4619(8) 0.4898(5) 0.082(2) Uani 1 1 d U . .
C16 C 0.0783(2) 0.4180(8) 0.4828(5) 0.080(2) Uani 1 1 d U . .
N1 N 0.1207(7) 0.149(2) 0.6697(19) 0.164(13) Uiso 0.379(18) 1 d PD A 1
H1A H 0.1145 0.2108 0.6236 0.197 Uiso 0.379(18) 1 d PR A 1
H1B H 0.0963 0.1672 0.6922 0.197 Uiso 0.379(18) 1 d PR A 1
H5A H 0.2369 -0.1585 0.7640 0.197 Uiso 0.379(18) 1 d PR A 1
N1' N 0.2467(4) -0.1881(12) 0.7632(9) 0.116(6) Uiso 0.621(18) 1 d PD A 2
H1'A H 0.2475 -0.2439 0.8015 0.140 Uiso 0.621(18) 1 d PR A 2
H1'B H 0.2665 -0.1860 0.7373 0.140 Uiso 0.621(18) 1 d PR A 2
H2C H 0.1307 0.1153 0.6761 0.140 Uiso 0.621(18) 1 d PR A 2
C14 C 0.0036(5) 0.3894(18) 0.4594(10) 0.073(3) Uani 0.513(14) 1 d PDU . 3
H14A H 0.0063 0.3115 0.4325 0.088 Uiso 0.513(14) 1 d PR . 3
C15 C 0.0333(5) 0.5729(18) 0.5287(11) 0.081(3) Uani 0.513(14) 1 d PU . 3
H15A H 0.0562 0.6227 0.5493 0.097 Uiso 0.513(14) 1 d PR . 3
O7 O 0.0806(4) 0.3254(13) 0.4399(8) 0.072(2) Uani 0.513(14) 1 d PU . 3
O8 O 0.1074(4) 0.4781(13) 0.5159(8) 0.072(2) Uani 0.513(14) 1 d PU . 3
N3 N 0.0006(13) 0.284(3) 0.404(2) 0.141(10) Uiso 0.25 1 d PD B 3
H3B H -0.0221 0.2537 0.3838 0.170 Uiso 0.25 1 d PR B 3
H3C H 0.0215 0.2521 0.3920 0.170 Uiso 0.25 1 d PR B 3
C14' C 0.0048(5) 0.4369(18) 0.4312(11) 0.073(3) Uani 0.487(14) 1 d PDU . 4
H14B H 0.0078 0.3932 0.3858 0.088 Uiso 0.487(14) 1 d PR . 4
C15' C 0.0313(6) 0.5276(19) 0.5538(12) 0.081(3) Uani 0.487(14) 1 d PU . 4
H15B H 0.0541 0.5479 0.5911 0.097 Uiso 0.487(14) 1 d PR . 4
O7' O 0.0822(4) 0.3671(14) 0.4194(8) 0.072(2) Uani 0.487(14) 1 d PU . 4
O8' O 0.1064(4) 0.4391(14) 0.5371(8) 0.072(2) Uani 0.487(14) 1 d PU . 4
N3' N 0.0015(13) 0.349(3) 0.3665(19) 0.141(10) Uiso 0.25 1 d PD C 4
H3'A H -0.0213 0.3249 0.3427 0.170 Uiso 0.25 1 d PR C 4
H3'B H 0.0223 0.3208 0.3525 0.170 Uiso 0.25 1 d PR C 4
N4 N 0.1401(8) 0.544(2) 0.6844(16) 0.373(10) Uiso 1 1 d D . .
H4A H 0.1286 0.5264 0.6364 0.448 Uiso 1 1 d R . .
H4B H 0.1263 0.6086 0.6999 0.448 Uiso 1 1 d R . .
C18 C 0.1811(8) 0.569(3) 0.6862(18) 0.373(10) Uiso 1 1 d D . .
H18A H 0.1788 0.6427 0.6537 0.448 Uiso 1 1 d R . .
H18B H 0.1938 0.5933 0.7363 0.448 Uiso 1 1 d R . .
H18C H 0.1963 0.5042 0.6673 0.448 Uiso 1 1 d R . .
C17 C 0.1298(8) 0.435(3) 0.7250(18) 0.373(10) Uiso 1 1 d D . .
H17A H 0.1022 0.4164 0.7191 0.448 Uiso 1 1 d R . .
H17B H 0.1430 0.3622 0.7083 0.448 Uiso 1 1 d R . .
H17C H 0.1405 0.4513 0.7772 0.448 Uiso 1 1 d R . .
N5 N 0.1046(8) 0.892(3) 0.5048(18) 0.437(12) Uiso 0.437(14) 1 d PD D 5
O9 O 0.0660(13) 0.874(5) 0.595(2) 0.437(12) Uiso 0.437(14) 1 d PD D 5
C19 C 0.0727(9) 0.925(4) 0.536(2) 0.437(12) Uiso 0.437(14) 1 d PD D 5
H19B H 0.0556 0.9880 0.5127 0.524 Uiso 0.437(14) 1 calc PR D 5
C20 C 0.1328(10) 0.794(3) 0.5386(17) 0.437(12) Uiso 0.437(14) 1 d PD D 5
H20D H 0.1241 0.7565 0.5812 0.524 Uiso 0.437(14) 1 calc PR D 5
H20E H 0.1581 0.8325 0.5548 0.524 Uiso 0.437(14) 1 calc PR D 5
H20F H 0.1345 0.7285 0.5019 0.524 Uiso 0.437(14) 1 calc PR D 5
C21 C 0.1123(9) 0.952(3) 0.4358(17) 0.437(12) Uiso 0.437(14) 1 d PD D 5
H21D H 0.0909 1.0083 0.4156 0.524 Uiso 0.437(14) 1 calc PR D 5
H21E H 0.1148 0.8872 0.3993 0.524 Uiso 0.437(14) 1 calc PR D 5
H21F H 0.1363 1.0007 0.4473 0.524 Uiso 0.437(14) 1 calc PR D 5
N5' N 0.1166(6) 0.821(3) 0.4600(18) 0.437(12) Uiso 0.563(14) 1 d PD D 6
O9' O 0.0917(12) 0.752(4) 0.342(2) 0.437(12) Uiso 0.563(14) 1 d PD D 6
C19' C 0.1054(10) 0.722(3) 0.409(2) 0.437(12) Uiso 0.563(14) 1 d PD D 6
H19A H 0.1080 0.6363 0.4241 0.524 Uiso 0.563(14) 1 calc PR D 6
C20' C 0.1123(9) 0.952(3) 0.4358(17) 0.437(12) Uiso 0.563(14) 1 d PD D 6
H20A H 0.1041 0.9553 0.3819 0.524 Uiso 0.563(14) 1 calc PR D 6
H20B H 0.1371 0.9955 0.4500 0.524 Uiso 0.563(14) 1 calc PR D 6
H20C H 0.0930 0.9934 0.4593 0.524 Uiso 0.563(14) 1 calc PR D 6
C21' C 0.1328(10) 0.794(3) 0.5386(17) 0.437(12) Uiso 0.563(14) 1 d PD D 6
H21A H 0.1415 0.7065 0.5438 0.524 Uiso 0.563(14) 1 calc PR D 6
H21B H 0.1129 0.8077 0.5684 0.524 Uiso 0.563(14) 1 calc PR D 6
H21C H 0.1546 0.8500 0.5558 0.524 Uiso 0.563(14) 1 calc PR D 6
N2 N 0.1941(4) 0.7400(12) 0.3634(7) 0.092(4) Uani 0.50 1 d PD E 7
H2A H 0.1803 0.6679 0.3498 0.111 Uiso 0.50 1 d PR E 7
H2B H 0.1908 0.8087 0.3326 0.111 Uiso 0.50 1 d PR E 7
O1W O 0.0945(16) 0.706(4) 0.732(3) 0.381(16) Uiso 0.50 1 d P F 8
H1WB H 0.1002 0.6900 0.7794 0.457 Uiso 0.50 1 d PR F 8
H1WA H 0.0708 0.7305 0.7279 0.457 Uiso 0.50 1 d PR F 8
O1W' O 0.0534(13) 0.768(4) 0.784(2) 0.381(16) Uiso 0.50 1 d P G 9
H1WC H 0.0532 0.7837 0.8303 0.457 Uiso 0.50 1 d PR G 9
H1WD H 0.0313 0.7920 0.7588 0.457 Uiso 0.50 1 d PR G 9
O2W O 0.0000 0.579(6) 0.2500 0.41(3) Uiso 0.50 2 d SP . .
H2WA H -0.0112 0.6510 0.2404 0.493 Uiso 0.25 1 d PR . .
H2WB H 0.0214 0.5779 0.2333 0.493 Uiso 0.25 1 d PR . .

loop_
_atom_site_aniso_label
_atom_site_aniso_U_11
_atom_site_aniso_U_22
_atom_site_aniso_U_33
_atom_site_aniso_U_23
_atom_site_aniso_U_13
_atom_site_aniso_U_12
Cd1 0.0375(2) 0.0527(3) 0.0538(3) -0.0010(2) 0.01560(18) 0.00775(17)
Cd2 0.0346(3) 0.0431(3) 0.0461(3) 0.0038(2) 0.0155(2) 0.0040(2)
O1 0.076(3) 0.099(3) 0.083(3) 0.029(3) 0.025(2) 0.005(3)
O2 0.091(3) 0.074(3) 0.091(3) 0.019(2) 0.051(3) -0.003(2)
O3 0.097(3) 0.093(3) 0.077(3) 0.025(3) 0.027(3) -0.011(3)
O4 0.105(3) 0.099(3) 0.068(3) 0.013(3) 0.005(3) -0.002(3)
O5 0.070(3) 0.061(2) 0.093(3) 0.009(2) 0.008(2) -0.001(2)
O6 0.059(2) 0.039(2) 0.074(3) 0.005(2) 0.029(2) 0.0090(18)
C1 0.059(4) 0.062(4) 0.061(4) 0.004(3) 0.025(3) -0.013(3)
C2 0.058(4) 0.096(5) 0.077(5) 0.028(4) 0.025(3) 0.010(4)
C3 0.080(5) 0.095(5) 0.081(5) 0.026(5) 0.046(4) 0.010(4)
C4 0.061(4) 0.072(4) 0.053(4) 0.005(3) 0.010(3) -0.010(3)
C5 0.062(4) 0.077(5) 0.078(5) 0.019(4) 0.012(3) 0.003(4)
C6 0.050(4) 0.081(5) 0.085(5) 0.019(4) 0.021(3) 0.000(3)
C7 0.066(4) 0.060(4) 0.064(4) 0.012(3) 0.027(3) -0.011(3)
C8 0.078(5) 0.070(5) 0.055(4) 0.009(3) 0.013(4) -0.012(4)
C9 0.055(4) 0.046(3) 0.085(5) 0.012(3) 0.021(3) 0.011(3)
C10 0.057(4) 0.054(4) 0.078(5) 0.015(4) 0.014(3) 0.005(3)
C11 0.069(4) 0.048(4) 0.064(4) 0.011(3) 0.015(3) 0.007(3)
C12 0.057(4) 0.045(3) 0.070(4) -0.001(3) 0.023(3) 0.005(3)
C13 0.061(3) 0.089(4) 0.098(4) -0.007(3) 0.019(3) 0.014(3)
C16 0.066(3) 0.084(4) 0.091(4) -0.007(3) 0.017(3) 0.010(3)
C14 0.067(4) 0.076(4) 0.078(5) -0.002(3) 0.017(3) 0.009(3)
C15 0.073(4) 0.084(5) 0.086(5) 0.002(3) 0.018(3) 0.007(3)
O7 0.062(3) 0.077(4) 0.081(4) 0.004(3) 0.020(3) 0.011(3)
O8 0.061(3) 0.079(4) 0.079(4) 0.003(3) 0.019(3) 0.010(3)
C14' 0.067(4) 0.076(4) 0.078(5) -0.002(3) 0.017(3) 0.009(3)
C15' 0.073(4) 0.084(5) 0.086(5) 0.002(3) 0.018(3) 0.007(3)
O7' 0.062(3) 0.077(4) 0.081(4) 0.004(3) 0.020(3) 0.011(3)
O8' 0.061(3) 0.079(4) 0.079(4) 0.003(3) 0.019(3) 0.010(3)
N2 0.079(9) 0.070(8) 0.117(12) 0.030(8) -0.009(8) -0.013(6)

loop_
_atom_type_symbol
_atom_type_description
_atom_type_scat_dispersion_real
_atom_type_scat_dispersion_imag
_atom_type_scat_source
C C 0.0033 0.0016 'International Tables Vol C Tables 4.2.6.8 and 6.1.1.4'
H H 0.0000 0.0000 'International Tables Vol C Tables 4.2.6.8 and 6.1.1.4'
N N 0.0061 0.0033 'International Tables Vol C Tables 4.2.6.8 and 6.1.1.4'
O O 0.0106 0.0060 'International Tables Vol C Tables 4.2.6.8 and 6.1.1.4'
Cd Cd -0.8075 1.2024 'International Tables Vol C Tables 4.2.6.8 and 6.1.1.4'

loop_
_geom_angle_atom_site_label_1
_geom_angle_atom_site_label_2
_geom_angle_atom_site_label_3
_geom_angle
_geom_angle_site_symmetry_1
_geom_angle_site_symmetry_3
_geom_angle_publ_flag
O1 Cd1 O3 104.3(2) . 6 ?
O1 Cd1 O7 95.1(4) . . ?
O3 Cd1 O7 91.3(4) 6 . ?
O1 Cd1 O7' 109.1(4) . . ?
O3 Cd1 O7' 91.0(4) 6 . ?
O7 Cd1 O7' 14.4(4) . . ?
O1 Cd1 O5 141.2(2) . . ?
O3 Cd1 O5 103.3(2) 6 . ?
O7 Cd1 O5 111.0(4) . . ?
O7' Cd1 O5 97.1(4) . . ?
O1 Cd1 O6 88.03(18) . . ?
O3 Cd1 O6 116.39(18) 6 . ?
O7 Cd1 O6 150.5(3) . . ?
O7' Cd1 O6 143.5(4) . . ?
O5 Cd1 O6 55.16(16) . . ?
O1 Cd1 O8 91.4(4) . . ?
O3 Cd1 O8 144.2(4) 6 . ?
O7 Cd1 O8 54.9(5) . . ?
O7' Cd1 O8 53.3(5) . . ?
O5 Cd1 O8 81.6(4) . . ?
O6 Cd1 O8 95.7(3) . . ?
O1 Cd1 O8' 78.6(4) . . ?
O3 Cd1 O8' 145.1(4) 6 . ?
O7 Cd1 O8' 53.9(5) . . ?
O7' Cd1 O8' 56.3(5) . . ?
O5 Cd1 O8' 93.7(4) . . ?
O6 Cd1 O8' 98.4(3) . . ?
O8 Cd1 O8' 13.2(4) . . ?
O1 Cd1 C16 92.8(2) . . ?
O3 Cd1 C16 118.3(2) 6 . ?
O7 Cd1 C16 27.6(4) . . ?
O7' Cd1 C16 28.6(4) . . ?
O5 Cd1 C16 97.5(2) . . ?
O6 Cd1 C16 123.1(2) . . ?
O8 Cd1 C16 27.4(4) . . ?
O8' Cd1 C16 27.8(4) . . ?
O1 Cd1 C12 114.6(2) . . ?
O3 Cd1 C12 114.1(2) 6 . ?
O7 Cd1 C12 132.5(4) . . ?
O7' Cd1 C12 120.4(4) . . ?
O5 Cd1 C12 27.44(18) . . ?
O6 Cd1 C12 27.83(17) . . ?
O8 Cd1 C12 86.7(4) . . ?
O8' Cd1 C12 95.0(4) . . ?
C16 Cd1 C12 110.7(2) . . ?
O2 Cd2 O2 180.0(2) 7_556 . ?
O2 Cd2 O4 94.6(2) 7_556 4_556 ?
O2 Cd2 O4 85.4(2) . 4_556 ?
O2 Cd2 O4 85.4(2) 7_556 6 ?
O2 Cd2 O4 94.6(2) . 6 ?
O4 Cd2 O4 180.0(3) 4_556 6 ?
O2 Cd2 O6 89.14(16) 7_556 . ?
O2 Cd2 O6 90.86(16) . . ?
O4 Cd2 O6 92.86(19) 4_556 . ?
O4 Cd2 O6 87.14(19) 6 . ?
O2 Cd2 O6 90.86(16) 7_556 7_556 ?
O2 Cd2 O6 89.14(16) . 7_556 ?
O4 Cd2 O6 87.14(19) 4_556 7_556 ?
O4 Cd2 O6 92.86(19) 6 7_556 ?
O6 Cd2 O6 180.0(2) . 7_556 ?
C7 O1 Cd1 124.8(4) . . ?
C7 O2 Cd2 137.2(5) . . ?
C8 O3 Cd1 115.6(5) . 6_556 ?
C8 O4 Cd2 140.5(5) . 4_546 ?
C12 O5 Cd1 92.0(4) . . ?
C12 O6 Cd2 125.6(4) . . ?
C12 O6 Cd1 90.6(4) . . ?
Cd2 O6 Cd1 96.20(14) . . ?
C6 C1 C2 119.0(6) . . ?
C6 C1 C7 120.5(6) . . ?
C2 C1 C7 120.5(6) . . ?
C3 C2 C1 118.8(7) . . ?
C3 C2 N1 119.8(14) . . ?
C1 C2 N1 121.2(14) . . ?
C3 C2 H2C 119.5 . . ?
C1 C2 H2C 121.7 . . ?
N1 C2 H2C 2.8 . . ?
C4 C3 C2 123.0(6) . . ?
C4 C3 H3A 118.3 . . ?
C2 C3 H3A 118.6 . . ?
C3 C4 C5 117.7(6) . . ?
C3 C4 C8 120.6(6) . . ?
C5 C4 C8 121.7(6) . . ?
C6 C5 C4 119.8(6) . . ?
C6 C5 N1' 116.3(8) . . ?
C4 C5 N1' 123.2(8) . . ?
C6 C5 H5A 121.8 . . ?
C4 C5 H5A 118.2 . . ?
N1' C5 H5A 6.7 . . ?
C5 C6 C1 121.6(6) . . ?
C5 C6 H6A 119.3 . . ?
C1 C6 H6A 119.1 . . ?
O1 C7 O2 124.3(6) . . ?
O1 C7 C1 118.3(6) . . ?
O2 C7 C1 117.4(6) . . ?
O4 C8 O3 124.0(7) . . ?
O4 C8 C4 119.0(7) . . ?
O3 C8 C4 116.8(7) . . ?
C10 C9 C11 118.5(6) . . ?
C10 C9 C12 122.9(7) . . ?
C11 C9 C12 118.5(6) . . ?
C11 C10 C9 120.1(7) 7_566 . ?
C11 C10 N2 118.1(7) 7_566 . ?
C9 C10 N2 121.7(8) . . ?
C11 C10 H10A 119.9 7_566 . ?
C9 C10 H10A 120.0 . . ?
N2 C10 H10A 3.7 . . ?
C10 C11 C9 121.4(6) 7_566 . ?
C10 C11 H11A 119.6 7_566 . ?
C9 C11 H11A 119.0 . . ?
O5 C12 O6 121.8(6) . . ?
O5 C12 C9 118.6(6) . . ?
O6 C12 C9 119.5(6) . . ?
O5 C12 Cd1 60.6(3) . . ?
O6 C12 Cd1 61.6(3) . . ?
C9 C12 Cd1 170.3(4) . . ?
C15 C13 C15' 28.0(9) . . ?
C15 C13 C14 120.8(11) . . ?
C15' C13 C14 111.1(11) . . ?
C15 C13 C14' 114.1(12) . . ?
C15' C13 C14' 120.2(12) . . ?
C14 C13 C14' 29.6(8) . . ?
C15 C13 C16 117.9(10) . . ?
C15' C13 C16 119.7(11) . . ?
C14 C13 C16 121.2(9) . . ?
C14' C13 C16 120.1(10) . . ?
O8 C16 O7 123.1(11) . . ?
O8 C16 O8' 26.1(8) . . ?
O7 C16 O8' 119.0(11) . . ?
O8 C16 O7' 115.0(10) . . ?
O7 C16 O7' 26.3(8) . . ?
O8' C16 O7' 124.4(11) . . ?
O8 C16 C13 119.8(9) . . ?
O7 C16 C13 116.9(9) . . ?
O8' C16 C13 118.6(10) . . ?
O7' C16 C13 116.9(9) . . ?
O8 C16 Cd1 64.5(7) . . ?
O7 C16 Cd1 58.7(7) . . ?
O8' C16 Cd1 65.5(7) . . ?
O7' C16 Cd1 59.2(7) . . ?
C13 C16 Cd1 175.6(6) . . ?
C2 N1 H1A 131.0 . . ?
C2 N1 H1B 130.7 . . ?
H1A N1 H1B 98.1 . . ?
C2 N1 H2C 5.4 . . ?
H1A N1 H2C 131.2 . . ?
H1B N1 H2C 129.6 . . ?
C5 N1' H5A 14.4 . . ?
C5 N1' H1'A 120.5 . . ?
H5A N1' H1'A 109.0 . . ?
C5 N1' H1'B 119.5 . . ?
H5A N1' H1'B 129.6 . . ?
H1'A N1' H1'B 120.0 . . ?
C15 C14 C13 119.8(14) 5_566 . ?
C15 C14 N3 111(2) 5_566 . ?
C13 C14 N3 128(2) . . ?
C15 C14 H14A 119.8 5_566 . ?
C13 C14 H14A 120.3 . . ?
N3 C14 H14A 13.7 . . ?
C15 C14 H14B 114.3 5_566 . ?
C13 C14 H14B 97.8 . . ?
N3 C14 H14B 51.0 . . ?
H14A C14 H14B 59.6 . . ?
C13 C15 C14 119.3(16) . 5_566 ?
C13 C15 H15A 120.6 . . ?
C14 C15 H15A 120.1 5_566 . ?
C13 C15 H15B 101.2 . . ?
C14 C15 H15B 108.1 5_566 . ?
H15A C15 H15B 58.1 . . ?
C16 O7 Cd1 93.8(8) . . ?
C16 O8 Cd1 88.1(8) . . ?
C14 N3 H14A 22.6 . . ?
C14 N3 H3B 120.0 . . ?
H14A N3 H3B 132.7 . . ?
C14 N3 H3C 120.0 . . ?
H14A N3 H3C 104.2 . . ?
H3B N3 H3C 120.0 . . ?
C14 N3 H14B 59.6 . . ?
H14A N3 H14B 73.9 . . ?
H3B N3 H14B 116.2 . . ?
H3C N3 H14B 93.8 . . ?
C14 N3 H3'A 106.6 . . ?
H14A N3 H3'A 128.9 . . ?
H3B N3 H3'A 54.3 . . ?
H3C N3 H3'A 107.3 . . ?
H14B N3 H3'A 65.0 . . ?
C14 N3 H3'B 105.7 . . ?
H14A N3 H3'B 108.3 . . ?
H3B N3 H3'B 113.3 . . ?
H3C N3 H3'B 48.2 . . ?
H14B N3 H3'B 52.1 . . ?
H3'A N3 H3'B 68.4 . . ?
C15' C14' C13 114.7(15) 5_566 . ?
C15' C14' N3' 113(2) 5_566 . ?
C13 C14' N3' 130(2) . . ?
C15' C14' H14A 107.5 5_566 . ?
C13 C14' H14A 98.5 . . ?
N3' C14' H14A 52.1 . . ?
C15' C14' H14B 123.0 5_566 . ?
C13 C14' H14B 122.1 . . ?
N3' C14' H14B 14.6 . . ?
H14A C14' H14B 61.9 . . ?
C14' C15' C13 124.8(17) 5_566 . ?
C14' C15' H15A 115.8 5_566 . ?
C13 C15' H15A 97.1 . . ?
C14' C15' H15B 117.3 5_566 . ?
C13 C15' H15B 117.9 . . ?
H15A C15' H15B 54.5 . . ?
C16 O7' Cd1 92.3(8) . . ?
C16 O8' Cd1 86.7(8) . . ?
C14' N3' H14A 57.0 . . ?
C14' N3' H3B 103.5 . . ?
H14A N3' H3B 61.8 . . ?
C14' N3' H3C 104.9 . . ?
H14A N3' H3C 55.4 . . ?
H3B N3' H3C 69.3 . . ?
C14' N3' H14B 24.0 . . ?
H14A N3' H14B 73.3 . . ?
H3B N3' H14B 127.1 . . ?
H3C N3' H14B 107.2 . . ?
C14' N3' H3'A 120.0 . . ?
H14A N3' H3'A 109.6 . . ?
H3B N3' H3'A 50.9 . . ?
H3C N3' H3'A 110.0 . . ?
H14B N3' H3'A 135.6 . . ?
C14' N3' H3'B 120.0 . . ?
H14A N3' H3'B 102.0 . . ?
H3B N3' H3'B 113.4 . . ?
H3C N3' H3'B 53.2 . . ?
H14B N3' H3'B 101.5 . . ?
H3'A N3' H3'B 120.0 . . ?
C17 N4 C18 118(2) . . ?
C17 N4 H4A 102.8 . . ?
C18 N4 H4A 108.2 . . ?
C17 N4 H4B 103.9 . . ?
C18 N4 H4B 115.9 . . ?
H4A N4 H4B 106.7 . . ?
N4 C18 H18A 99.7 . . ?
N4 C18 H18B 110.1 . . ?
H18A C18 H18B 109.5 . . ?
N4 C18 H18C 118.1 . . ?
H18A C18 H18C 109.5 . . ?
H18B C18 H18C 109.5 . . ?
N4 C17 H17A 116.0 . . ?
N4 C17 H17B 106.7 . . ?
H17A C17 H17B 109.5 . . ?
N4 C17 H17C 105.6 . . ?
H17A C17 H17C 109.4 . . ?
H17B C17 H17C 109.5 . . ?
C19 N5 C20 121.8(16) . . ?
C19 N5 C21 122.0(18) . . ?
C20 N5 C21 116.2(15) . . ?
O9 C19 N5 122(3) . . ?
O9 C19 H19B 118.8 . . ?
N5 C19 H19B 118.8 . . ?
N5 C20 H20D 109.5 . . ?
N5 C20 H20E 109.5 . . ?
H20D C20 H20E 109.5 . . ?
N5 C20 H20F 109.5 . . ?
H20D C20 H20F 109.5 . . ?
H20E C20 H20F 109.5 . . ?
N5 C21 H21D 109.5 . . ?
N5 C21 H21E 109.5 . . ?
H21D C21 H21E 109.5 . . ?
N5 C21 H21F 109.5 . . ?
H21D C21 H21F 109.5 . . ?
H21E C21 H21F 109.5 . . ?
O9' C19' N5' 117(2) . . ?
O9' C19' H19A 121.3 . . ?
N5' C19' H19A 121.3 . . ?
C10 N2 H10A 7.5 . . ?
C10 N2 H2A 119.7 . . ?
H10A N2 H2A 116.3 . . ?
C10 N2 H2B 120.3 . . ?
H10A N2 H2B 123.2 . . ?
H2A N2 H2B 120.0 . . ?
H1WB O1W H1WA 100.9 . . ?
H1WA O1W' H1WC 152.9 . . ?
H1WA O1W' H1WD 99.7 . . ?
H1WC O1W' H1WD 107.3 . . ?
H2WA O2W H2WB 109.5 . . ?

loop_
_geom_bond_atom_site_label_1
_geom_bond_atom_site_label_2
_geom_bond_distance
_geom_bond_site_symmetry_2
_geom_bond_publ_flag
Cd1 O1 2.201(5) . ?
Cd1 O3 2.205(5) 6 ?
Cd1 O7 2.309(13) . ?
Cd1 O7' 2.317(14) . ?
Cd1 O5 2.372(5) . ?
Cd1 O6 2.393(4) . ?
Cd1 O8 2.436(13) . ?
Cd1 O8' 2.457(14) . ?
Cd1 C16 2.697(7) . ?
Cd1 C12 2.721(6) . ?
Cd2 O2 2.182(4) 7_556 ?
Cd2 O2 2.182(4) . ?
Cd2 O4 2.248(6) 4_556 ?
Cd2 O4 2.248(6) 6 ?
Cd2 O6 2.367(4) . ?
Cd2 O6 2.367(4) 7_556 ?
O1 C7 1.245(8) . ?
O2 C7 1.268(7) . ?
O3 C8 1.248(9) . ?
O3 Cd1 2.205(5) 6_556 ?
O4 C8 1.242(9) . ?
O4 Cd2 2.248(6) 4_546 ?
O5 C12 1.255(8) . ?
O6 C12 1.271(7) . ?
C1 C6 1.374(9) . ?
C1 C2 1.385(8) . ?
C1 C7 1.501(9) . ?
C2 C3 1.381(10) . ?
C2 N1 1.441(18) . ?
C2 H2C 0.9535 . ?
C3 C4 1.354(10) . ?
C3 H3A 0.9602 . ?
C4 C5 1.404(9) . ?
C4 C8 1.494(9) . ?
C5 C6 1.369(9) . ?
C5 N1' 1.415(12) . ?
C5 H5A 0.9748 . ?
C6 H6A 0.9601 . ?
C9 C10 1.398(9) . ?
C9 C11 1.423(10) . ?
C9 C12 1.502(9) . ?
C10 C11 1.359(9) 7_566 ?
C10 N2 1.434(12) . ?
C10 H10A 0.9597 . ?
C11 C10 1.359(9) 7_566 ?
C11 H11A 0.9600 . ?
C13 C15 1.371(19) . ?
C13 C15' 1.39(2) . ?
C13 C14 1.398(18) . ?
C13 C14' 1.404(19) . ?
C13 C16 1.535(10) . ?
C16 O8 1.240(15) . ?
C16 O7 1.250(14) . ?
C16 O8' 1.261(16) . ?
C16 O7' 1.290(16) . ?
N1 H1A 1.0410 . ?
N1 H1B 1.0225 . ?
N1 H2C 0.4905 . ?
N1' H5A 0.4609 . ?
N1' H1'A 0.9000 . ?
N1' H1'B 0.9004 . ?
C14 C15 1.39(2) 5_566 ?
C14 N3 1.478(19) . ?
C14 H14A 0.9599 . ?
C14 H14B 1.3613 . ?
C15 C14 1.39(2) 5_566 ?
C15 H15A 0.9599 . ?
C15 H15B 1.2424 . ?
N3 H14A 0.5908 . ?
N3 H3B 0.8600 . ?
N3 H3C 0.8600 . ?
N3 H14B 1.2267 . ?
N3 H3'A 1.2892 . ?
N3 H3'B 1.3584 . ?
C14' C15' 1.38(2) 5_566 ?
C14' N3' 1.474(19) . ?
C14' H14A 1.3091 . ?
C14' H14B 0.9598 . ?
C15' C14' 1.38(2) 5_566 ?
C15' H15A 1.3265 . ?
C15' H15B 0.9599 . ?
N3' H14A 1.2316 . ?
N3' H3B 1.3570 . ?
N3' H3C 1.2582 . ?
N3' H14B 0.5968 . ?
N3' H3'A 0.8600 . ?
N3' H3'B 0.8600 . ?
N4 C17 1.436(18) . ?
N4 C18 1.436(17) . ?
N4 H4A 0.9003 . ?
N4 H4B 0.9001 . ?
C18 H18A 0.9601 . ?
C18 H18B 0.9600 . ?
C18 H18C 0.9605 . ?
C17 H17A 0.9601 . ?
C17 H17B 0.9599 . ?
C17 H17C 0.9600 . ?
N5 C19 1.378(17) . ?
N5 C20 1.461(18) . ?
N5 C21 1.463(17) . ?
O9 C19 1.24(2) . ?
C19 H19B 0.9300 . ?
C20 H20D 0.9600 . ?
C20 H20E 0.9600 . ?
C20 H20F 0.9600 . ?
C21 H21D 0.9600 . ?
C21 H21E 0.9600 . ?
C21 H21F 0.9600 . ?
N5' C19' 1.386(17) . ?
O9' C19' 1.25(2) . ?
C19' H19A 0.9300 . ?
N2 H10A 0.4807 . ?
N2 H2A 0.8997 . ?
N2 H2B 0.9001 . ?
O1W H1WB 0.8500 . ?
O1W H1WA 0.8501 . ?
O1W' H1WA 1.3321 . ?
O1W' H1WC 0.8500 . ?
O1W' H1WD 0.8500 . ?
O2W H2WA 0.8499 . ?
O2W H2WB 0.8500 . ?
